data_4504915
loop_
_publ_author_name
'Bis, Joanna A.'
'Zaworotko, Michael J.'

_publ_section_title
;
 The 2-Aminopyridinium-carboxylate Supramolecular Heterosynthon:&#x2009; A
 Robust Motif for Generation of Multiple-Component Crystals
;
_journal_issue 3
_journal_name_full 'Crystal Growth &amp; Design'
_journal_page_first 1169
_journal_paper_doi 10.1021/cg049622c
_journal_volume 5
_journal_year 2005
_chemical_formula_moiety '2(C6 H9 N2), C6 H4 O4 S, C6 H2 O4 S'
_chemical_formula_sum 'C24 H24 N4 O8 S2'
_chemical_formula_weight 560.59
_chemical_melting_point 494.5(5)
_chemical_name_common
;
2-amino-5-picolinium 2,5-thiophenedicarboxylate 2,5-thiophenedicarboxylic acid 
;
_chemical_name_systematic
; 
2-amino-5-picolinium 2,5-thiophenedicarboxylate 2,5-thiophenedicarboxylic acid  
;
_space_group_IT_number 62
_symmetry_cell_setting orthorhombic
_symmetry_space_group_name_Hall '-P 2ac 2n'
_symmetry_space_group_name_H-M 'P n m a'
_atom_sites_solution_hydrogens geom
_atom_sites_solution_primary direct
_atom_sites_solution_secondary difmap
_audit_creation_method SHELXL-97
_cell_angle_alpha 90.00
_cell_angle_beta 90.00
_cell_angle_gamma 90.00
_cell_formula_units_Z 4
_cell_length_a 14.7349(10)
_cell_length_b 18.7523(12)
_cell_length_c 9.0740(6)
_cell_measurement_temperature 100(2)
_cell_volume 2507.3(3)
_computing_cell_refinement 'Bruker SMART'
_computing_data_collection 'Bruker SMART'
_computing_data_reduction 'Bruker SAINT'
_computing_molecular_graphics 'Bruker SHELXTL'
_computing_publication_material 'Bruker SHELXTL'
_computing_structure_refinement 'SHELXL-97 (Sheldrick, 1997)'
_computing_structure_solution 'SHELXS-97 (Sheldrick, 1990)'
_diffrn_ambient_temperature 100(2)
_diffrn_measured_fraction_theta_full 0.998
_diffrn_measured_fraction_theta_max 0.998
_diffrn_measurement_device_type 'CCD area detector'
_diffrn_measurement_method 'phi and omega scans'
_diffrn_radiation_monochromator graphite
_diffrn_radiation_source 'fine-focus sealed tube'
_diffrn_radiation_type MoK\a
_diffrn_radiation_wavelength 0.71073
_diffrn_reflns_av_R_equivalents 0.0246
_diffrn_reflns_av_sigmaI/netI 0.0196
_diffrn_reflns_limit_h_max 18
_diffrn_reflns_limit_h_min -18
_diffrn_reflns_limit_k_max 23
_diffrn_reflns_limit_k_min -22
_diffrn_reflns_limit_l_max 11
_diffrn_reflns_limit_l_min -8
_diffrn_reflns_number 14070
_diffrn_reflns_theta_full 27.07
_diffrn_reflns_theta_max 27.07
_diffrn_reflns_theta_min 2.17
_exptl_absorpt_coefficient_mu 0.270
_exptl_absorpt_correction_T_max 1.000
_exptl_absorpt_correction_T_min 0.780
_exptl_absorpt_correction_type empirical
_exptl_crystal_colour colorless
_exptl_crystal_density_diffrn 1.485
_exptl_crystal_density_meas ?
_exptl_crystal_density_method 'not measured'
_exptl_crystal_description rhombic
_exptl_crystal_F_000 1168
_exptl_crystal_size_max 0.50
_exptl_crystal_size_mid 0.40
_exptl_crystal_size_min 0.30
_refine_diff_density_max 0.439
_refine_diff_density_min -0.299
_refine_diff_density_rms 0.059
_refine_ls_extinction_method none
_refine_ls_goodness_of_fit_ref 1.064
_refine_ls_hydrogen_treatment constr
_refine_ls_matrix_type full
_refine_ls_number_parameters 175
_refine_ls_number_reflns 2846
_refine_ls_number_restraints 0
_refine_ls_restrained_S_all 1.064
_refine_ls_R_factor_all 0.0372
_refine_ls_R_factor_gt 0.0339
_refine_ls_shift/su_max 0.001
_refine_ls_shift/su_mean 0.000
_refine_ls_structure_factor_coef Fsqd
_refine_ls_weighting_details 'calc w=1/[\s^2^(Fo^2^)+(0.0475P)^2^+1.2255P] where P=(Fo^2^+2Fc^2^)/3'
_refine_ls_weighting_scheme calc
_refine_ls_wR_factor_gt 0.0887
_refine_ls_wR_factor_ref 0.0907
_reflns_number_gt 2579
_reflns_number_total 2846
_reflns_threshold_expression >2sigma(I)
_cod_data_source_file cg049622csi20041104_044103.cif
_cod_data_source_block 9
_cod_depositor_comments
;
The following automatic conversions were performed:

'_chemical_melting_point' value '494-495 K' was changed to '494.5(5)'
- the average value was taken and precision was
estimated.

'_symmetry_cell_setting' value 'Orthorhombic' changed to
'orthorhombic' according to
/home/saulius/struct/CIF-dictionaries/cif_core.dic dictionary named
'cif_core.dic' version 2.4.1 from 2010-06-29.

Automatic conversion script
Id: cif_fix_values 1715 2011-07-08 13:25:40Z adriana 

The following automatic conversions were performed:

'_exptl_crystal_density_meas' value 'not measured' was changed to '?'
- the value is perceived as not measured.

Automatic conversion script
Id: cif_fix_values 3008 2015-01-20 13:52:24Z robertas 

The following automatic conversions were performed:

'_refine_ls_hydrogen_treatment' value 'constra' was replaced with the
value 'constr' as specified in the replacement file
'src/cod-tools/trunk/data/replacement-values/replacement_values.lst'.

Automatic conversion script
Id: cif_fix_values 5376 2017-05-30 11:51:03Z andrius 
;
_cod_original_sg_symbol_Hall 'P 2ac 2n '
_cod_original_sg_symbol_H-M Pnma
_cod_database_code 4504915

loop_
_symmetry_equiv_pos_as_xyz
'x, y, z'
'-x+1/2, -y, z+1/2'
'-x, y+1/2, -z'
'x+1/2, -y+1/2, -z+1/2'
'-x, -y, -z'
'x-1/2, y, -z-1/2'
'x, -y-1/2, z'
'-x-1/2, y-1/2, z-1/2'

loop_
_atom_site_label
_atom_site_type_symbol
_atom_site_fract_x
_atom_site_fract_y
_atom_site_fract_z
_atom_site_U_iso_or_equiv
_atom_site_adp_type
_atom_site_occupancy
_atom_site_symmetry_multiplicity
_atom_site_calc_flag
_atom_site_refinement_flags
N11 N 0.52984(8) 0.47217(6) 0.17997(12) 0.0151(2) Uani 1 1 d .
H11 H 0.5361 0.5100 0.2365 0.018 Uiso 1 1 calc R
N12 N 0.68579(8) 0.47157(6) 0.15153(14) 0.0209(3) Uani 1 1 d .
H12A H 0.7355 0.4580 0.1061 0.025 Uiso 1 1 d R
H12B H 0.6911 0.5112 0.2044 0.025 Uiso 1 1 d R
C12 C 0.60500(9) 0.44286(7) 0.12092(15) 0.0155(3) Uani 1 1 d .
C13 C 0.59366(10) 0.38306(7) 0.02845(15) 0.0175(3) Uani 1 1 d .
H13 H 0.6449 0.3609 -0.0157 0.021 Uiso 1 1 calc R
C14 C 0.50839(10) 0.35730(7) 0.00291(16) 0.0180(3) Uani 1 1 d .
H14 H 0.5010 0.3175 -0.0608 0.022 Uiso 1 1 calc R
C15 C 0.43077(9) 0.38828(7) 0.06874(15) 0.0162(3) Uani 1 1 d .
C16 C 0.44476(9) 0.44621(7) 0.15668(15) 0.0159(3) Uani 1 1 d .
H16 H 0.3944 0.4688 0.2024 0.019 Uiso 1 1 calc R
C17 C 0.33714(10) 0.36023(8) 0.03901(16) 0.0216(3) Uani 1 1 d .
H17A H 0.3312 0.3126 0.0747 0.026 Uiso 1 1 d R
H17B H 0.3238 0.3610 -0.0624 0.026 Uiso 1 1 d R
H17C H 0.2930 0.3892 0.0904 0.026 Uiso 1 1 d R
S21 S 0.35071(3) 0.7500 0.32664(5) 0.01374(12) Uani 1 2 d S
O21 O 0.33334(7) 0.58874(5) 0.29816(11) 0.0184(2) Uani 1 1 d .
O22 O 0.40174(7) 0.56627(5) 0.51549(11) 0.0200(2) Uani 1 1 d .
H22 H 0.3882 0.5211 0.5004 0.024 Uiso 1 1 d R
C22 C 0.38510(9) 0.68458(7) 0.44721(15) 0.0142(3) Uani 1 1 d .
C23 C 0.42078(9) 0.71240(7) 0.57468(15) 0.0173(3) Uani 1 1 d .
H23 H 0.4429 0.6842 0.6538 0.021 Uiso 1 1 calc R
C24 C 0.37095(9) 0.60844(7) 0.41065(15) 0.0147(3) Uani 1 1 d .
S31 S 0.10475(3) 0.7500 0.16134(5) 0.01245(12) Uani 1 2 d S
C32 C 0.14221(9) 0.68446(7) 0.04446(14) 0.0129(3) Uani 1 1 d .
C33 C 0.18316(9) 0.71233(7) -0.07842(15) 0.0169(3) Uani 1 1 d .
H33 H 0.2087 0.6842 -0.1549 0.020 Uiso 1 1 calc R
C34 C 0.12258(9) 0.60860(7) 0.07936(15) 0.0139(3) Uani 1 1 d .
O31 O 0.08004(7) 0.59605(5) 0.19586(11) 0.0195(2) Uani 1 1 d .
O32 O 0.14960(7) 0.56257(5) -0.01291(12) 0.0196(2) Uani 1 1 d .

loop_
_atom_site_aniso_label
_atom_site_aniso_U_11
_atom_site_aniso_U_22
_atom_site_aniso_U_33
_atom_site_aniso_U_23
_atom_site_aniso_U_13
_atom_site_aniso_U_12
N11 0.0203(6) 0.0106(5) 0.0144(5) -0.0024(4) 0.0002(4) -0.0003(4)
N12 0.0187(6) 0.0180(6) 0.0259(6) -0.0057(5) 0.0028(5) -0.0019(5)
C12 0.0198(6) 0.0123(6) 0.0144(6) 0.0023(5) 0.0004(5) 0.0002(5)
C13 0.0231(7) 0.0136(6) 0.0158(6) -0.0015(5) 0.0015(5) 0.0037(5)
C14 0.0275(7) 0.0109(6) 0.0157(6) -0.0018(5) -0.0030(5) 0.0002(5)
C15 0.0216(7) 0.0126(6) 0.0144(6) 0.0025(5) -0.0019(5) -0.0018(5)
C16 0.0185(6) 0.0146(6) 0.0147(6) 0.0021(5) 0.0004(5) 0.0010(5)
C17 0.0224(7) 0.0208(7) 0.0215(7) 0.0003(6) -0.0021(6) -0.0048(6)
S21 0.0172(2) 0.0089(2) 0.0150(2) 0.000 -0.00061(17) 0.000
O21 0.0245(5) 0.0126(5) 0.0182(5) -0.0010(4) -0.0004(4) -0.0014(4)
O22 0.0287(5) 0.0093(4) 0.0219(5) 0.0034(4) -0.0041(4) -0.0023(4)
C22 0.0155(6) 0.0101(6) 0.0171(6) 0.0028(5) 0.0023(5) 0.0006(5)
C23 0.0212(7) 0.0130(7) 0.0176(7) 0.0016(5) 0.0003(5) 0.0000(5)
C24 0.0158(6) 0.0106(6) 0.0177(6) 0.0012(5) 0.0040(5) -0.0001(5)
S31 0.0172(2) 0.0077(2) 0.0124(2) 0.000 0.00249(16) 0.000
C32 0.0155(6) 0.0089(6) 0.0144(6) -0.0023(5) -0.0007(5) 0.0018(5)
C33 0.0224(7) 0.0121(7) 0.0160(6) -0.0021(5) 0.0043(5) 0.0008(5)
C34 0.0145(6) 0.0096(6) 0.0178(6) 0.0002(5) -0.0026(5) 0.0001(5)
O31 0.0289(5) 0.0116(5) 0.0181(5) 0.0025(4) 0.0034(4) -0.0033(4)
O32 0.0231(5) 0.0095(5) 0.0263(5) -0.0035(4) 0.0048(4) -0.0006(4)

loop_
_atom_type_symbol
_atom_type_description
_atom_type_scat_dispersion_real
_atom_type_scat_dispersion_imag
_atom_type_scat_source
C C 0.0033 0.0016 'International Tables Vol C Tables 4.2.6.8 and 6.1.1.4'
H H 0.0000 0.0000 'International Tables Vol C Tables 4.2.6.8 and 6.1.1.4'
N N 0.0061 0.0033 'International Tables Vol C Tables 4.2.6.8 and 6.1.1.4'
O O 0.0106 0.0060 'International Tables Vol C Tables 4.2.6.8 and 6.1.1.4'
S S 0.1246 0.1234 'International Tables Vol C Tables 4.2.6.8 and 6.1.1.4'

loop_
_geom_angle_atom_site_label_1
_geom_angle_atom_site_label_2
_geom_angle_atom_site_label_3
_geom_angle
_geom_angle_site_symmetry_1
_geom_angle_site_symmetry_3
C12 N11 C16 123.32(12) . .
N12 C12 N11 119.05(12) . .
N12 C12 C13 123.35(12) . .
N11 C12 C13 117.61(12) . .
C14 C13 C12 119.41(13) . .
C13 C14 C15 121.78(13) . .
C16 C15 C14 116.87(13) . .
C16 C15 C17 121.56(13) . .
C14 C15 C17 121.54(12) . .
N11 C16 C15 120.99(13) . .
C22 S21 C22 90.99(9) 7_575 .
C23 C22 C24 127.51(12) . .
C23 C22 S21 112.18(10) . .
C24 C22 S21 120.25(10) . .
C22 C23 C23 112.32(8) . 7_575
O21 C24 O22 125.39(12) . .
O21 C24 C22 122.96(12) . .
O22 C24 C22 111.62(11) . .
C32 S31 C32 91.57(9) . 7_575
C33 C32 C34 128.60(12) . .
C33 C32 S31 111.80(10) . .
C34 C32 S31 119.46(10) . .
C32 C33 C33 112.40(7) . 7_575
O31 C34 O32 126.00(12) . .
O31 C34 C32 117.23(12) . .
O32 C34 C32 116.77(12) . .

loop_
_geom_bond_atom_site_label_1
_geom_bond_atom_site_label_2
_geom_bond_distance
_geom_bond_site_symmetry_2
N11 C12 1.3476(17) .
N11 C16 1.3613(17) .
N12 C12 1.3357(18) .
C12 C13 1.4106(19) .
C13 C14 1.366(2) .
C14 C15 1.415(2) .
C15 C16 1.3636(19) .
C15 C17 1.5010(19) .
S21 C22 1.7200(13) 7_575
S21 C22 1.7200(13) .
O21 C24 1.2188(17) .
O22 C24 1.3177(16) .
C22 C23 1.3735(19) .
C22 C24 1.4806(18) .
C23 C23 1.410(3) 7_575
S31 C32 1.7146(13) .
S31 C32 1.7146(13) 7_575
C32 C33 1.3713(18) .
C32 C34 1.4859(18) .
C33 C33 1.413(3) 7_575
C34 O31 1.2513(17) .
C34 O32 1.2666(16) .

loop_
_geom_hbond_atom_site_label_D
_geom_hbond_atom_site_label_H
_geom_hbond_atom_site_label_A
_geom_hbond_distance_DH
_geom_hbond_distance_HA
_geom_hbond_distance_DA
_geom_hbond_angle_DHA
_geom_hbond_site_symmetry_A
O22 H22 O32 0.88 1.67 2.5448(14) 172.1 2_565
N12 H12B O21 0.89 2.55 3.1246(15) 123.0 6_656
N12 H12B O31 0.89 2.46 3.1298(15) 133.0 6_656
N12 H12A O32 0.88 1.93 2.8062(15) 174.0 5_665
N11 H11 O31 0.88 1.84 2.6858(15) 159.4 6_656

loop_
_geom_torsion_atom_site_label_1
_geom_torsion_atom_site_label_2
_geom_torsion_atom_site_label_3
_geom_torsion_atom_site_label_4
_geom_torsion
_geom_torsion_site_symmetry_1
_geom_torsion_site_symmetry_4
C16 N11 C12 N12 -179.18(12) . .
C16 N11 C12 C13 1.2(2) . .
N12 C12 C13 C14 -179.86(13) . .
N11 C12 C13 C14 -0.2(2) . .
C12 C13 C14 C15 -1.1(2) . .
C13 C14 C15 C16 1.4(2) . .
C13 C14 C15 C17 179.35(13) . .
C12 N11 C16 C15 -0.8(2) . .
C14 C15 C16 N11 -0.5(2) . .
C17 C15 C16 N11 -178.42(12) . .
C22 S21 C22 C23 0.41(13) 7_575 .
C22 S21 C22 C24 177.77(7) 7_575 .
C24 C22 C23 C23 -177.43(11) . 7_575
S21 C22 C23 C23 -0.31(10) . 7_575
C23 C22 C24 O21 175.15(13) . .
S21 C22 C24 O21 -1.76(19) . .
C23 C22 C24 O22 -3.3(2) . .
S21 C22 C24 O22 179.81(9) . .
C32 S31 C32 C33 0.92(13) 7_575 .
C32 S31 C32 C34 -175.11(7) 7_575 .
C34 C32 C33 C33 174.88(11) . 7_575
S31 C32 C33 C33 -0.70(10) . 7_575
C33 C32 C34 O31 -176.38(13) . .
S31 C32 C34 O31 -1.10(17) . .
C33 C32 C34 O32 2.8(2) . .
S31 C32 C34 O32 178.05(10) . .
